data_1505091
loop_
_publ_author_name
'Fei, Zhaofu'
'Ang, Wee Han'
'Zhao, Dongbin'
'Scopelliti, Rosario'
'Zvereva, Elena E.'
'Katsyuba, Sergey A.'
'Dyson, Paul J.'

_publ_section_title
;
 Revisiting ether-derivatized imidazolium-based ionic liquids.
;
_journal_issue 34
_journal_name_full 'The journal of physical chemistry. B'
_journal_page_first 10095
_journal_page_last 10108
_journal_paper_doi 10.1021/jp073419l
_journal_volume 111
_journal_year 2007
_chemical_formula_moiety 'C9 H17 N2 O2, Br'
_chemical_formula_sum 'C9 H17 Br N2 O2'
_chemical_formula_weight 265.16
_chemical_name_systematic
; 
 ? 
;
_space_group_IT_number 14
_symmetry_cell_setting monoclinic
_symmetry_space_group_name_Hall '-P 2ybc'
_symmetry_space_group_name_H-M 'P 1 21/c 1'
_atom_sites_solution_hydrogens geom
_atom_sites_solution_primary direct
_atom_sites_solution_secondary difmap
_audit_creation_method SHELXL-97
_cell_angle_alpha 90.00
_cell_angle_beta 105.698(16)
_cell_angle_gamma 90.00
_cell_formula_units_Z 4
_cell_length_a 7.1550(12)
_cell_length_b 14.609(3)
_cell_length_c 11.880(3)
_cell_measurement_reflns_used 35
_cell_measurement_temperature 100(2)
_cell_measurement_theta_max 19.41
_cell_measurement_theta_min 3.81
_cell_volume 1195.5(4)
_computing_cell_refinement 'DriAx/lsq (Duisenberg & Schreurs, 1989-2000)'
_computing_data_collection 'COLLECT (Bruker AXS BV, 1997-2004)'
_computing_data_reduction 'Eval CCD (Duisenberg & Schreurs, 1990-2000)'
_computing_molecular_graphics 'Crystal Impact DIAMOND'
_computing_publication_material 'Bruker SHELXTL'
_computing_structure_refinement 'SHELXL-97 (Sheldrick, 1997)'
_computing_structure_solution 'SiR92 (Altomare et al, 1993)'
_diffrn_ambient_temperature 100(2)
_diffrn_measured_fraction_theta_full 0.983
_diffrn_measured_fraction_theta_max 0.983
_diffrn_measurement_device_type 'Bruker Nonius APEX II CCD'
_diffrn_measurement_method 'phi and omega scans'
_diffrn_radiation_monochromator graphite
_diffrn_radiation_source 'sealed tube'
_diffrn_radiation_type MoK\a
_diffrn_radiation_wavelength 0.71073
_diffrn_reflns_av_R_equivalents 0.0931
_diffrn_reflns_av_sigmaI/netI 0.0876
_diffrn_reflns_limit_h_max 8
_diffrn_reflns_limit_h_min -8
_diffrn_reflns_limit_k_max 17
_diffrn_reflns_limit_k_min -16
_diffrn_reflns_limit_l_max 14
_diffrn_reflns_limit_l_min -14
_diffrn_reflns_number 7860
_diffrn_reflns_theta_full 25.03
_diffrn_reflns_theta_max 25.03
_diffrn_reflns_theta_min 2.26
_exptl_absorpt_coefficient_mu 3.419
_exptl_absorpt_correction_T_max 1.0
_exptl_absorpt_correction_T_min 0.4935
_exptl_absorpt_correction_type multi-scan
_exptl_absorpt_process_details
; 
SADABS, 
Area Detector Absorption and Other Corrections Release 2.03, 
Bruker AXS, 
Madison, Wisconsin, USA' 
;
_exptl_crystal_colour colourless
_exptl_crystal_density_diffrn 1.473
_exptl_crystal_density_method 'not measured'
_exptl_crystal_description prismatic
_exptl_crystal_F_000 544
_exptl_crystal_size_max 0.53
_exptl_crystal_size_mid 0.20
_exptl_crystal_size_min 0.16
_refine_diff_density_max 0.703
_refine_diff_density_min -0.740
_refine_diff_density_rms 0.149
_refine_ls_extinction_method none
_refine_ls_goodness_of_fit_ref 1.155
_refine_ls_hydrogen_treatment constr
_refine_ls_matrix_type full
_refine_ls_number_parameters 129
_refine_ls_number_reflns 2081
_refine_ls_number_restraints 0
_refine_ls_restrained_S_all 1.155
_refine_ls_R_factor_all 0.0985
_refine_ls_R_factor_gt 0.0583
_refine_ls_shift/su_max 0.001
_refine_ls_shift/su_mean 0.000
_refine_ls_structure_factor_coef Fsqd
_refine_ls_weighting_details 'calc w=1/[\s^2^(Fo^2^)+(0.0117P)^2^+8.4429P] where P=(Fo^2^+2Fc^2^)/3'
_refine_ls_weighting_scheme calc
_refine_ls_wR_factor_gt 0.1207
_refine_ls_wR_factor_ref 0.1378
_reflns_number_gt 1464
_reflns_number_total 2081
_reflns_threshold_expression >2sigma(I)
_cod_data_source_file jp073419lsi20070504_092028.cif
_cod_data_source_block 5Br_pd342
_cod_original_sg_symbol_H-M P2(1)/c
_cod_database_code 1505091

loop_
_symmetry_equiv_pos_as_xyz
'x, y, z'
'-x, y+1/2, -z+1/2'
'-x, -y, -z'
'x, -y-1/2, z-1/2'

loop_
_atom_site_label
_atom_site_type_symbol
_atom_site_fract_x
_atom_site_fract_y
_atom_site_fract_z
_atom_site_U_iso_or_equiv
_atom_site_adp_type
_atom_site_occupancy
_atom_site_symmetry_multiplicity
_atom_site_calc_flag
_atom_site_refinement_flags
Br1 Br 0.92471(11) 0.66781(5) 0.05953(6) 0.0224(2) Uani 1 1 d .
O1 O 0.6553(7) 0.4273(3) 0.2404(4) 0.0231(11) Uani 1 1 d .
O2 O 0.5365(8) 0.6137(4) 0.2737(4) 0.0293(13) Uani 1 1 d .
N1 N 1.1896(8) 0.5621(4) 0.4194(5) 0.0213(14) Uani 1 1 d .
N2 N 1.0683(8) 0.4406(4) 0.3212(5) 0.0213(14) Uani 1 1 d .
C1 C 1.0821(10) 0.5310(5) 0.3165(6) 0.0222(16) Uani 1 1 d .
H1 H 1.0244 0.5679 0.2503 0.027 Uiso 1 1 calc R
C2 C 1.2441(9) 0.4889(5) 0.4933(6) 0.0213(16) Uani 1 1 d .
H2 H 1.3203 0.4914 0.5723 0.026 Uiso 1 1 calc R
C3 C 1.1690(10) 0.4118(5) 0.4330(6) 0.0215(16) Uani 1 1 d .
H3 H 1.1826 0.3507 0.4615 0.026 Uiso 1 1 calc R
C4 C 1.2404(12) 0.6576(5) 0.4491(7) 0.0312(18) Uani 1 1 d .
H4A H 1.2159 0.6940 0.3773 0.047 Uiso 1 1 calc R
H4B H 1.3781 0.6617 0.4916 0.047 Uiso 1 1 calc R
H4C H 1.1613 0.6811 0.4984 0.047 Uiso 1 1 calc R
C5 C 0.9666(10) 0.3775(5) 0.2270(6) 0.0244(17) Uani 1 1 d .
H5A H 0.9481 0.3175 0.2614 0.029 Uiso 1 1 calc R
H5B H 1.0473 0.3677 0.1723 0.029 Uiso 1 1 calc R
C6 C 0.7701(10) 0.4158(5) 0.1603(6) 0.0232(17) Uani 1 1 d .
H6A H 0.7872 0.4753 0.1247 0.028 Uiso 1 1 calc R
H6B H 0.7051 0.3731 0.0971 0.028 Uiso 1 1 calc R
C7 C 0.4659(10) 0.4649(6) 0.1878(7) 0.0308(19) Uani 1 1 d .
H7A H 0.3813 0.4528 0.2397 0.037 Uiso 1 1 calc R
H7B H 0.4086 0.4332 0.1127 0.037 Uiso 1 1 calc R
C8 C 0.4692(11) 0.5659(6) 0.1658(6) 0.0311(19) Uani 1 1 d .
H8A H 0.5558 0.5789 0.1153 0.037 Uiso 1 1 calc R
H8B H 0.3369 0.5871 0.1246 0.037 Uiso 1 1 calc R
C9 C 0.5544(13) 0.7091(6) 0.2586(8) 0.038(2) Uani 1 1 d .
H9A H 0.6395 0.7202 0.2078 0.057 Uiso 1 1 calc R
H9B H 0.6100 0.7379 0.3348 0.057 Uiso 1 1 calc R
H9C H 0.4259 0.7353 0.2226 0.057 Uiso 1 1 calc R

loop_
_atom_site_aniso_label
_atom_site_aniso_U_11
_atom_site_aniso_U_22
_atom_site_aniso_U_33
_atom_site_aniso_U_23
_atom_site_aniso_U_13
_atom_site_aniso_U_12
Br1 0.0275(4) 0.0224(4) 0.0166(3) 0.0013(4) 0.0050(3) -0.0002(4)
O1 0.022(3) 0.029(3) 0.018(3) 0.002(2) 0.004(2) 0.002(2)
O2 0.039(3) 0.028(3) 0.019(3) 0.002(2) 0.005(2) 0.007(2)
N1 0.025(3) 0.021(3) 0.020(3) 0.003(3) 0.010(3) 0.004(3)
N2 0.022(3) 0.024(4) 0.017(3) -0.002(3) 0.004(2) 0.000(3)
C1 0.022(4) 0.026(4) 0.019(4) 0.004(3) 0.007(3) 0.001(3)
C2 0.017(4) 0.036(5) 0.012(3) 0.002(3) 0.005(3) 0.003(3)
C3 0.023(4) 0.024(4) 0.019(4) 0.009(3) 0.008(3) 0.001(3)
C4 0.037(5) 0.019(4) 0.038(5) -0.009(4) 0.011(4) -0.006(4)
C5 0.021(4) 0.030(5) 0.022(4) -0.008(3) 0.005(3) -0.002(3)
C6 0.024(4) 0.026(4) 0.018(4) -0.007(3) 0.001(3) -0.002(3)
C7 0.020(4) 0.050(6) 0.023(4) -0.004(4) 0.005(3) -0.008(4)
C8 0.021(4) 0.051(6) 0.019(4) -0.005(4) 0.001(3) 0.010(4)
C9 0.052(6) 0.031(5) 0.037(5) 0.000(4) 0.021(4) 0.001(4)

loop_
_atom_type_symbol
_atom_type_description
_atom_type_scat_dispersion_real
_atom_type_scat_dispersion_imag
_atom_type_scat_source
C C 0.0033 0.0016 'International Tables Vol C Tables 4.2.6.8 and 6.1.1.4'
H H 0.0000 0.0000 'International Tables Vol C Tables 4.2.6.8 and 6.1.1.4'
N N 0.0061 0.0033 'International Tables Vol C Tables 4.2.6.8 and 6.1.1.4'
O O 0.0106 0.0060 'International Tables Vol C Tables 4.2.6.8 and 6.1.1.4'
Br Br -0.2901 2.4595 'International Tables Vol C Tables 4.2.6.8 and 6.1.1.4'

loop_
_geom_angle_atom_site_label_1
_geom_angle_atom_site_label_2
_geom_angle_atom_site_label_3
_geom_angle
C6 O1 C7 113.6(5)
C9 O2 C8 112.8(6)
C1 N1 C2 108.3(6)
C1 N1 C4 126.2(6)
C2 N1 C4 125.5(6)
C1 N2 C3 108.4(6)
C1 N2 C5 127.9(6)
C3 N2 C5 123.6(6)
N2 C1 N1 109.3(6)
N2 C1 H1 125.3
N1 C1 H1 125.3
C3 C2 N1 107.7(6)
C3 C2 H2 126.2
N1 C2 H2 126.2
C2 C3 N2 106.2(6)
C2 C3 H3 126.9
N2 C3 H3 126.9
N1 C4 H4A 109.5
N1 C4 H4B 109.5
H4A C4 H4B 109.5
N1 C4 H4C 109.5
H4A C4 H4C 109.5
H4B C4 H4C 109.5
N2 C5 C6 111.1(6)
N2 C5 H5A 109.4
C6 C5 H5A 109.4
N2 C5 H5B 109.4
C6 C5 H5B 109.4
H5A C5 H5B 108.0
O1 C6 C5 108.3(6)
O1 C6 H6A 110.0
C5 C6 H6A 110.0
O1 C6 H6B 110.0
C5 C6 H6B 110.0
H6A C6 H6B 108.4
O1 C7 C8 113.2(6)
O1 C7 H7A 108.9
C8 C7 H7A 108.9
O1 C7 H7B 108.9
C8 C7 H7B 108.9
H7A C7 H7B 107.8
O2 C8 C7 110.0(6)
O2 C8 H8A 109.7
C7 C8 H8A 109.7
O2 C8 H8B 109.7
C7 C8 H8B 109.7
H8A C8 H8B 108.2
O2 C9 H9A 109.5
O2 C9 H9B 109.5
H9A C9 H9B 109.5
O2 C9 H9C 109.5
H9A C9 H9C 109.5
H9B C9 H9C 109.5

loop_
_geom_bond_atom_site_label_1
_geom_bond_atom_site_label_2
_geom_bond_distance
O1 C6 1.425(8)
O1 C7 1.439(9)
O2 C9 1.416(9)
O2 C8 1.425(9)
N1 C1 1.335(9)
N1 C2 1.372(9)
N1 C4 1.460(9)
N2 C1 1.327(9)
N2 C3 1.393(9)
N2 C5 1.481(9)
C1 H1 0.9500
C2 C3 1.365(10)
C2 H2 0.9500
C3 H3 0.9500
C4 H4A 0.9800
C4 H4B 0.9800
C4 H4C 0.9800
C5 C6 1.521(10)
C5 H5A 0.9900
C5 H5B 0.9900
C6 H6A 0.9900
C6 H6B 0.9900
C7 C8 1.500(11)
C7 H7A 0.9900
C7 H7B 0.9900
C8 H8A 0.9900
C8 H8B 0.9900
C9 H9A 0.9800
C9 H9B 0.9800
C9 H9C 0.9800

loop_
_geom_torsion_atom_site_label_1
_geom_torsion_atom_site_label_2
_geom_torsion_atom_site_label_3
_geom_torsion_atom_site_label_4
_geom_torsion
C3 N2 C1 N1 1.0(8)
C5 N2 C1 N1 -178.7(6)
C2 N1 C1 N2 -1.0(8)
C4 N1 C1 N2 179.3(6)
C1 N1 C2 C3 0.6(8)
C4 N1 C2 C3 -179.7(6)
N1 C2 C3 N2 0.0(7)
C1 N2 C3 C2 -0.6(8)
C5 N2 C3 C2 179.1(6)
C1 N2 C5 C6 -42.6(10)
C3 N2 C5 C6 137.7(7)
C7 O1 C6 C5 178.9(6)
N2 C5 C6 O1 -60.4(8)
C6 O1 C7 C8 -76.4(8)
C9 O2 C8 C7 176.4(6)
O1 C7 C8 O2 -63.3(8)

loop_
_cod_related_entry_id
_cod_related_entry_code
_cod_related_entry_database
1 24807349 ChemSpider
